data_1569543
loop_
_publ_author_name
'Lu, Licheng'
'Lu, Ping'

_publ_section_title
;
 Enantioselective [3+2]-cycloaddition of 2,3-disubstituted cyclobutenones:
 vicinal quaternary stereocenters construction and skeletal
 functionalization.
;
_journal_issue 31
_journal_name_full 'Chemical science'
_journal_page_first 8355
_journal_page_last 8359
_journal_paper_doi 10.1039/d3sc02485g
_journal_volume 14
_journal_year 2023
_chemical_absolute_configuration unk
_chemical_formula_moiety 'C34 H39 N O6 Si'
_chemical_formula_sum 'C34 H39 N O6 Si'
_chemical_formula_weight 585.75
_space_group_crystal_system orthorhombic
_space_group_IT_number 19
_space_group_name_Hall 'P 2ac 2ab'
_space_group_name_H-M_alt 'P 21 21 21'
_atom_sites_solution_hydrogens geom
_atom_sites_solution_primary dual
_audit_block_doi 10.5517/ccdc.csd.cc2fz2fy
_audit_creation_date 2023-03-29
_audit_creation_method
;
Olex2 1.2
(compiled 2018.05.29 svn.r3508 for OlexSys, GUI svn.r5506)
;
_audit_update_record
;
2023-05-16 deposited with the CCDC.	2023-07-14 downloaded from the CCDC.
;
_cell_angle_alpha 90
_cell_angle_beta 90
_cell_angle_gamma 90
_cell_formula_units_Z 4
_cell_length_a 9.65320(10)
_cell_length_b 12.55440(10)
_cell_length_c 25.5448(3)
_cell_measurement_reflns_used 46200
_cell_measurement_temperature 173.00(10)
_cell_measurement_theta_max 74.2520
_cell_measurement_theta_min 3.4180
_cell_volume 3095.78(5)
_computing_cell_refinement 'CrysAlisPro 1.171.39.32a (Rigaku OD, 2017)'
_computing_data_collection 'CrysAlisPro 1.171.39.32a (Rigaku OD, 2017)'
_computing_data_reduction 'CrysAlisPro 1.171.39.32a (Rigaku OD, 2017)'
_computing_molecular_graphics 'Olex2 (Dolomanov et al., 2009)'
_computing_publication_material 'Olex2 (Dolomanov et al., 2009)'
_computing_structure_refinement 'ShelXL (Sheldrick, 2015)'
_computing_structure_solution 'ShelXT (Sheldrick, 2015)'
_diffrn_ambient_environment N~2~
_diffrn_ambient_temperature 173.00(10)
_diffrn_detector 'CCD plate'
_diffrn_measured_fraction_theta_full 0.999
_diffrn_measured_fraction_theta_max 0.999
_diffrn_measurement_details
;
List of Runs (angles in degrees, time in seconds):

  # Type    Start    End  Width  t~exp~   \w     \q     \k     \f   Frames
#--------------------------------------------------------------------------
  1  \w    -10.00  16.00   1.00    1.00    --    0.00  29.00 135.00   26
  2  \w     28.00  54.00   1.00    1.00    --    0.00  29.00 135.00   26
  3  \w     76.00 185.00   1.00    1.00    --   95.80  29.00 135.00  109
  4  \w     60.00 109.00   1.00    1.00    --   95.80 -29.00 -25.00   49
  5  \w    -30.00   2.00   1.00    1.00    --    0.00  77.00  30.00   32
  6  \w     -9.00  17.00   1.00    1.00    --    0.00  57.00-150.00   26
  7  \w    -88.00 -32.00   1.00    1.00    --    0.00 -77.00 150.00   56
  8  \w    -21.00  88.00   1.00    1.00    --    0.00  57.00 150.00  109
  9  \w     11.00  37.00   1.00    1.00    --    0.00  77.00  30.00   26
 10  \w     20.00  75.00   1.00    1.00    --    0.00  57.00-150.00   55
 11  \w    -24.00   2.00   1.00    1.00    --    0.00  19.00 120.00   26
 12  \w    -26.00  29.00   1.00    1.00    --    0.00 -77.00 150.00   55
 13  \w     50.00  89.00   1.00    1.00    --    0.00  77.00-120.00   39
 14  \w    -89.00 -27.00   1.00    1.00    --    0.00 -57.00 -90.00   62
 15  \w    -19.00  16.00   1.00    1.00    --    0.00 -57.00 -90.00   35
 16  \w    -24.00  19.00   1.00    1.00    --    0.00 -37.00-150.00   43
 17  \w     38.00  82.00   1.00    1.00    --    0.00  37.00-120.00   44
 18  \w     20.00  47.00   1.00    1.00    --    0.00  77.00-120.00   27
 19  \w    -89.00 -43.00   1.00    1.00    --    0.00 -37.00-150.00   46
 20  \w     10.00  46.00   1.00    1.00    --    0.00  19.00 120.00   36
 21  \w    -56.00  19.00   1.00    1.00    --    0.00 -29.00 -25.00   75
 22  \w    -13.00  14.00   1.00    1.00    --    0.00  37.00-120.00   27
 23  \w     68.00  94.00   1.00    1.00    --   95.80  76.00 -97.88   26
 24  \w     63.00  89.00   1.00    1.00    --   95.80  82.00 120.00   26
 25  \w     78.00 128.00   1.00    1.00    --   95.80 -82.00 -60.00   50
 26  \w    160.00 185.00   1.00    1.00    --   95.80  82.00-180.00   25
 27  \w     63.00  88.00   1.00    1.00    --   95.80  82.00 -90.00   25
 28  \w     92.00 128.00   1.00    1.00    --   95.80 -82.00-120.00   36
 29  \w     65.00  90.00   1.00    1.00    --   95.80  77.00 -60.00   25
 30  \w     74.00 123.00   1.00    1.00    --   95.80  50.00-155.11   49
 31  \w    126.00 171.00   1.00    1.00    --   95.80  50.00-155.11   45
 32  \w     64.00  90.00   1.00    1.00    --   95.80  82.00 -30.00   26
 33  \w     65.00  91.00   1.00    1.00    --   95.80  77.00  60.00   26
 34  \w     65.00  91.00   1.00    1.00    --   95.80  77.00-180.00   26
 35  \w     63.00  88.00   1.00    1.00    --   95.80  82.00-180.00   25
 36  \w     44.00  70.00   1.00    1.00    --   95.80 -82.00 -60.00   26
 37  \w    108.00 134.00   1.00    1.00    --   95.80  82.00  30.00   26
 38  \w      6.00  78.00   1.00    1.00    --   95.80 -82.00-120.00   72
 39  \w     63.00 107.00   1.00    1.00    --   95.80  82.00 132.91   44
 40  \w      7.00 127.00   1.00    1.00    --   95.80 -82.00  90.00  120
 41  \w    135.00 184.00   1.00    1.00    --   95.80  81.00-108.77   49
 42  \w     63.00  91.00   1.00    1.00    --   95.80  81.00-108.77   28
 43  \w      6.00 128.00   1.00    1.00    --   95.80 -82.00  30.00  122
 44  \w    125.00 185.00   1.00    1.00    --   95.80  63.00  72.56   60
 45  \w    146.00 172.00   1.00    1.00    --   95.80  82.00-120.00   26
 46  \w     68.00 138.00   1.00    1.00    --   95.80  70.00 112.27   70
 47  \w     63.00  97.00   1.00    1.00    --   95.80  82.00   0.00   34
 48  \w    122.00 182.00   1.00    1.00    --   95.80  82.00 132.91   60
 49  \w     66.00  92.00   1.00    1.00    --   95.80  75.00-134.83   26
 50  \w     65.00  90.00   1.00    1.00    --   95.80  77.00-120.00   25
 51  \w     65.00 147.00   1.00    1.00    --   95.80  76.00 -39.79   82
 52  \w    152.00 183.00   1.00    1.00    --   95.80  76.00 -39.79   31
 53  \w     65.00 185.00   1.00    1.00    --   95.80  77.00 -90.00  120
 54  \w     65.00  90.00   1.00    1.00    --   95.80  77.00 120.00   25
 55  \w     63.00  89.00   1.00    1.00    --   95.80  82.00 -60.00   26
 56  \w     70.00  95.00   1.00    1.00    --   95.80  63.00-179.51   25
 57  \w     67.00 128.00   1.00    1.00    --   95.80 -82.00-150.00   61
 58  \w     65.00  95.00   1.00    1.00    --   95.80  77.00   0.00   30
 59  \w    160.00 185.00   1.00    1.00    --   95.80  77.00  90.00   25
 60  \w     65.00 159.00   1.00    1.00    --   95.80  77.00 -30.00   94
 61  \w     65.00 133.00   1.00    1.00    --   95.80  77.00 150.00   68
 62  \w     71.00 178.00   1.00    1.00    --   95.80  61.00  60.00  107
 63  \w     68.00  96.00   1.00    1.00    --   95.80  68.00  35.48   28
 64  \w    136.00 162.00   1.00    1.00    --   95.80  68.00  35.48   26
 65  \w     65.00  90.00   1.00    1.00    --   95.80  78.00 105.83   25
 66  \w    127.00 153.00   1.00    1.00    --   95.80  77.00  90.00   26
 67  \w     67.00  93.00   1.00    1.00    --   95.80  72.00  82.83   26
 68  \w     70.00  95.00   1.00    1.00    --   95.80  63.00  72.56   25
 69  \w     65.00  90.00   1.00    1.00    --   95.80  77.00  90.00   25
 70  \w     65.00  90.00   1.00    1.00    --   95.80  77.00  30.00   25
 71  \w     34.00 117.00   1.00    1.00    --   95.80 -82.00-180.00   83
 72  \w     67.00 130.00   1.00    1.00    --   95.80  72.00-121.87   63
 73  \w     64.00  90.00   1.00    1.00    --   95.80  81.00-163.44   26
 74  \w     75.00 176.00   1.00    1.00    --   95.80  45.00-120.00  101
 75  \w     65.00 176.00   1.00    1.00    --   95.80  77.00 -11.63  111
 76  \w     65.00  90.00   1.00    1.00    --   95.80  77.00-150.00   25
 77  \w     70.00 130.00   1.00    1.00    --   95.80  64.00 -58.82   60
 78  \w     63.00  89.00   1.00    1.00    --   95.80  82.00-120.00   26
 79  \w     63.00  88.00   1.00    1.00    --   95.80  82.00  30.00   25
;
_diffrn_measurement_device 'four-circle diffractometer'
_diffrn_measurement_device_type 'XtaLAB AFC12 (RINC): Kappa dual home/near'
_diffrn_measurement_method '\w scans'
_diffrn_orient_matrix_type 'CrysAlisPro convention (1999,Acta A55,543-557)'
_diffrn_orient_matrix_UB_11 0.0903873000
_diffrn_orient_matrix_UB_12 0.0969805000
_diffrn_orient_matrix_UB_13 -0.0140768000
_diffrn_orient_matrix_UB_21 -0.1301016000
_diffrn_orient_matrix_UB_22 0.0607189000
_diffrn_orient_matrix_UB_23 -0.0181432000
_diffrn_orient_matrix_UB_31 -0.0195456000
_diffrn_orient_matrix_UB_32 0.0442425000
_diffrn_orient_matrix_UB_33 0.0557752000
_diffrn_radiation_monochromator graphite
_diffrn_radiation_probe x-ray
_diffrn_radiation_type CuK\a
_diffrn_radiation_wavelength 1.54184
_diffrn_reflns_av_R_equivalents 0.0601
_diffrn_reflns_av_unetI/netI 0.0201
_diffrn_reflns_Laue_measured_fraction_full 0.999
_diffrn_reflns_Laue_measured_fraction_max 0.999
_diffrn_reflns_limit_h_max 11
_diffrn_reflns_limit_h_min -11
_diffrn_reflns_limit_k_max 14
_diffrn_reflns_limit_k_min -14
_diffrn_reflns_limit_l_max 30
_diffrn_reflns_limit_l_min -30
_diffrn_reflns_number 81298
_diffrn_reflns_point_group_measured_fraction_full 1.000
_diffrn_reflns_point_group_measured_fraction_max 1.000
_diffrn_reflns_theta_full 67.077
_diffrn_reflns_theta_max 67.077
_diffrn_reflns_theta_min 3.460
_diffrn_source 'fine-focus sealed X-ray tube'
_diffrn_source_type 'Enhance (Cu) X-ray Source'
_exptl_absorpt_coefficient_mu 1.040
_exptl_absorpt_correction_T_max 1.00000
_exptl_absorpt_correction_T_min 0.71501
_exptl_absorpt_correction_type multi-scan
_exptl_absorpt_process_details
;
CrysAlisPro 1.171.39.32a (Rigaku Oxford Diffraction, 2017)
Empirical absorption correction using spherical harmonics,
 implemented in SCALE3 ABSPACK scaling algorithm.
;
_exptl_crystal_colour 'clear light colourless'
_exptl_crystal_colour_lustre clear
_exptl_crystal_colour_modifier light
_exptl_crystal_colour_primary colourless
_exptl_crystal_density_diffrn 1.257
_exptl_crystal_description block
_exptl_crystal_F_000 1248
_exptl_crystal_size_max 0.32
_exptl_crystal_size_mid 0.29
_exptl_crystal_size_min 0.26
_refine_diff_density_max 0.210
_refine_diff_density_min -0.211
_refine_diff_density_rms 0.036
_refine_ls_abs_structure_details
;
 Flack x determined using 2330 quotients [(I+)-(I-)]/[(I+)+(I-)]
 (Parsons, Flack and Wagner, Acta Cryst. B69 (2013) 249-259).
;
_refine_ls_abs_structure_Flack 0.023(7)
_refine_ls_extinction_method none
_refine_ls_goodness_of_fit_ref 1.067
_refine_ls_hydrogen_treatment constr
_refine_ls_matrix_type full
_refine_ls_number_parameters 386
_refine_ls_number_reflns 5514
_refine_ls_number_restraints 0
_refine_ls_restrained_S_all 1.067
_refine_ls_R_factor_all 0.0285
_refine_ls_R_factor_gt 0.0282
_refine_ls_shift/su_max 0.000
_refine_ls_shift/su_mean 0.000
_refine_ls_structure_factor_coef Fsqd
_refine_ls_weighting_details 'w=1/[\s^2^(Fo^2^)+(0.0453P)^2^+0.5364P] where P=(Fo^2^+2Fc^2^)/3'
_refine_ls_weighting_scheme calc
_refine_ls_wR_factor_gt 0.0757
_refine_ls_wR_factor_ref 0.0759
_reflns_Friedel_coverage 0.764
_reflns_Friedel_fraction_full 1.000
_reflns_Friedel_fraction_max 1.000
_reflns_number_gt 5440
_reflns_number_total 5514
_reflns_threshold_expression 'I > 2\s(I)'
_cod_data_source_file d3sc02485g2.cif
_cod_data_source_block exp_3145
_cod_depositor_comments 'Adding full bibliography for 1569539--1569545.cif.'
_cod_database_code 1569543
_shelx_shelxl_version_number 2017/1
_shelx_space_group_comment
;
The symmetry employed for this shelxl refinement is uniquely defined
by the following loop, which should always be used as a source of
symmetry information in preference to the above space-group names.
They are only intended as comments.
;
_shelx_estimated_absorpt_t_max 0.774
_shelx_estimated_absorpt_t_min 0.732
_reflns_odcompleteness_completeness 99.97
_reflns_odcompleteness_iscentric 1
_reflns_odcompleteness_theta 66.97
_olex2_refinement_description
;
1. Fixed Uiso
 At 1.2 times of:
  All C(H) groups, All C(H,H) groups
 At 1.5 times of:
  All C(H,H,H) groups
2.a Ternary CH refined with riding coordinates:
 C19(H19)
2.b Secondary CH2 refined with riding coordinates:
 C18(H18A,H18B)
2.c Aromatic/amide H refined with riding coordinates:
 C2(H2), C3(H3), C4(H4), C5(H5), C6(H6), C8(H8), C9(H9), C10(H10), C11(H11),
 C12(H12), C34(H34), C33(H33), C32(H32), C31(H31), C30(H30)
2.d Idealised Me refined as rotating group:
 C16(H16A,H16B,H16C), C14(H14A,H14B,H14C), C15(H15A,H15B,H15C), C24(H24A,H24B,
 H24C), C23(H23A,H23B,H23C), C26(H26A,H26B,H26C), C28(H28A,H28B,H28C)
;
_olex2_submission_special_instructions 'No special instructions were received'
_oxdiff_exptl_absorpt_empirical_details
;
Empirical correction (ABSPACK) includes:
- Absorption correction using spherical harmonics
- Frame scaling
;
_oxdiff_exptl_absorpt_empirical_full_max 1.914
_oxdiff_exptl_absorpt_empirical_full_min 0.560

loop_
_space_group_symop_operation_xyz
'x, y, z'
'-x+1/2, -y, z+1/2'
'-x, y+1/2, -z+1/2'
'x+1/2, -y+1/2, -z'

loop_
_atom_site_label
_atom_site_type_symbol
_atom_site_fract_x
_atom_site_fract_y
_atom_site_fract_z
_atom_site_U_iso_or_equiv
_atom_site_adp_type
_atom_site_occupancy
_atom_site_site_symmetry_order
_atom_site_calc_flag
_atom_site_refinement_flags_posn
_atom_site_refinement_flags_adp
_atom_site_refinement_flags_occupancy
_atom_site_disorder_assembly
_atom_site_disorder_group
Si1 Si 0.58284(5) 0.88951(4) 0.59092(2) 0.02216(13) Uani 1 1 d . . . . .
O1 O 0.61353(14) 0.78106(11) 0.62589(5) 0.0260(3) Uani 1 1 d . . . . .
O2 O 0.3019(2) 0.47199(18) 0.68355(7) 0.0550(5) Uani 1 1 d . . . . .
O3 O 0.29463(15) 0.46040(13) 0.59663(6) 0.0351(4) Uani 1 1 d . . . . .
O4 O 0.53963(17) 0.32388(12) 0.56122(6) 0.0346(4) Uani 1 1 d . . . . .
O5 O 0.7250(2) 0.42774(15) 0.54939(7) 0.0502(5) Uani 1 1 d . . . . .
O6 O 0.84363(16) 0.42280(12) 0.65409(7) 0.0398(4) Uani 1 1 d . . . . .
C1 C 0.5728(2) 0.85140(15) 0.52020(8) 0.0245(4) Uani 1 1 d . . . . .
C2 C 0.6736(2) 0.78105(17) 0.50074(8) 0.0299(5) Uani 1 1 d . . . . .
H2 H 0.740411 0.752126 0.524069 0.036 Uiso 1 1 calc R . . . .
C3 C 0.6779(2) 0.75295(18) 0.44839(9) 0.0341(5) Uani 1 1 d . . . . .
H3 H 0.746616 0.704714 0.436279 0.041 Uiso 1 1 calc R . . . .
C4 C 0.5825(2) 0.79484(18) 0.41363(8) 0.0355(5) Uani 1 1 d . . . . .
H4 H 0.586563 0.776871 0.377540 0.043 Uiso 1 1 calc R . . . .
C5 C 0.4811(3) 0.8632(2) 0.43198(9) 0.0372(5) Uani 1 1 d . . . . .
H5 H 0.414429 0.891590 0.408434 0.045 Uiso 1 1 calc R . . . .
C6 C 0.4762(2) 0.89045(18) 0.48454(8) 0.0305(4) Uani 1 1 d . . . . .
H6 H 0.405227 0.936873 0.496529 0.037 Uiso 1 1 calc R . . . .
C7 C 0.4217(2) 0.95424(15) 0.61628(8) 0.0263(4) Uani 1 1 d . . . . .
C8 C 0.3668(2) 0.92407(17) 0.66497(8) 0.0323(5) Uani 1 1 d . . . . .
H8 H 0.408884 0.866888 0.683427 0.039 Uiso 1 1 calc R . . . .
C9 C 0.2535(3) 0.9748(2) 0.68704(10) 0.0419(6) Uani 1 1 d . . . . .
H9 H 0.217999 0.951378 0.719758 0.050 Uiso 1 1 calc R . . . .
C10 C 0.1927(3) 1.0587(2) 0.66163(11) 0.0469(6) Uani 1 1 d . . . . .
H10 H 0.115615 1.094240 0.676742 0.056 Uiso 1 1 calc R . . . .
C11 C 0.2446(3) 1.0913(2) 0.61378(11) 0.0499(7) Uani 1 1 d . . . . .
H11 H 0.203268 1.149866 0.596174 0.060 Uiso 1 1 calc R . . . .
C12 C 0.3562(3) 1.03937(19) 0.59128(10) 0.0382(5) Uani 1 1 d . . . . .
H12 H 0.389030 1.062187 0.558055 0.046 Uiso 1 1 calc R . . . .
C13 C 0.7343(2) 0.98160(17) 0.60310(8) 0.0291(4) Uani 1 1 d . . . . .
C16 C 0.8717(2) 0.9238(2) 0.59447(12) 0.0479(6) Uani 1 1 d . . . . .
H16A H 0.876881 0.861956 0.617764 0.072 Uiso 1 1 calc GR . . . .
H16B H 0.948532 0.972402 0.602101 0.072 Uiso 1 1 calc GR . . . .
H16C H 0.877693 0.900110 0.557988 0.072 Uiso 1 1 calc GR . . . .
C14 C 0.7302(3) 1.0230(2) 0.65961(10) 0.0414(6) Uani 1 1 d . . . . .
H14A H 0.643167 1.061348 0.665521 0.062 Uiso 1 1 calc GR . . . .
H14B H 0.808447 1.071272 0.665478 0.062 Uiso 1 1 calc GR . . . .
H14C H 0.736353 0.962794 0.683925 0.062 Uiso 1 1 calc GR . . . .
C15 C 0.7245(3) 1.0773(2) 0.56625(11) 0.0456(6) Uani 1 1 d . . . . .
H15A H 0.727928 1.052574 0.529881 0.068 Uiso 1 1 calc GR . . . .
H15B H 0.802296 1.125602 0.572857 0.068 Uiso 1 1 calc GR . . . .
H15C H 0.637102 1.114908 0.572405 0.068 Uiso 1 1 calc GR . . . .
C17 C 0.5025(2) 0.52284(15) 0.63310(8) 0.0233(4) Uani 1 1 d . . . . .
C18 C 0.5208(2) 0.60703(15) 0.58877(8) 0.0267(4) Uani 1 1 d . . . . .
H18A H 0.608362 0.599775 0.568929 0.032 Uiso 1 1 calc R . . . .
H18B H 0.440311 0.612594 0.564899 0.032 Uiso 1 1 calc R . . . .
C19 C 0.5247(2) 0.69281(15) 0.63112(8) 0.0238(4) Uani 1 1 d . . . . .
H19 H 0.428360 0.718825 0.637652 0.029 Uiso 1 1 calc R . . . .
C20 C 0.56211(19) 0.60752(15) 0.67308(7) 0.0223(4) Uani 1 1 d . . . . .
C21 C 0.7141(2) 0.57531(15) 0.67529(7) 0.0222(4) Uani 1 1 d . . . . .
N1 N 0.73239(18) 0.48002(13) 0.65488(7) 0.0262(4) Uani 1 1 d . . . . .
C22 C 0.6057(2) 0.42863(16) 0.63318(8) 0.0261(4) Uani 1 1 d . . . . .
C24 C 0.5681(3) 0.33536(17) 0.66867(9) 0.0350(5) Uani 1 1 d . . . . .
H24A H 0.547897 0.361862 0.703947 0.052 Uiso 1 1 calc GR . . . .
H24B H 0.645851 0.285307 0.670198 0.052 Uiso 1 1 calc GR . . . .
H24C H 0.486213 0.298973 0.654691 0.052 Uiso 1 1 calc GR . . . .
C23 C 0.4991(2) 0.62030(17) 0.72748(8) 0.0282(4) Uani 1 1 d . . . . .
H23A H 0.401389 0.640442 0.724217 0.042 Uiso 1 1 calc GR . . . .
H23B H 0.549156 0.675890 0.746648 0.042 Uiso 1 1 calc GR . . . .
H23C H 0.506240 0.552763 0.746532 0.042 Uiso 1 1 calc GR . . . .
C25 C 0.3556(2) 0.48446(17) 0.64159(9) 0.0292(5) Uani 1 1 d . . . . .
C26 C 0.1595(2) 0.4109(2) 0.60127(11) 0.0433(6) Uani 1 1 d . . . . .
H26A H 0.122209 0.396784 0.566265 0.065 Uiso 1 1 calc GR . . . .
H26B H 0.096772 0.458767 0.620157 0.065 Uiso 1 1 calc GR . . . .
H26C H 0.168125 0.343709 0.620517 0.065 Uiso 1 1 calc GR . . . .
C27 C 0.6357(2) 0.39357(17) 0.57682(8) 0.0302(4) Uani 1 1 d . . . . .
C28 C 0.5444(3) 0.2973(2) 0.50626(10) 0.0483(7) Uani 1 1 d . . . . .
H28A H 0.532052 0.362140 0.485396 0.072 Uiso 1 1 calc GR . . . .
H28B H 0.470117 0.246757 0.498097 0.072 Uiso 1 1 calc GR . . . .
H28C H 0.634183 0.265053 0.497986 0.072 Uiso 1 1 calc GR . . . .
C29 C 0.8247(2) 0.63538(16) 0.70146(7) 0.0240(4) Uani 1 1 d . . . . .
C34 C 0.7990(2) 0.73867(17) 0.71985(8) 0.0292(4) Uani 1 1 d . . . . .
H34 H 0.710818 0.770090 0.713952 0.035 Uiso 1 1 calc R . . . .
C33 C 0.8994(3) 0.79584(18) 0.74642(9) 0.0363(5) Uani 1 1 d . . . . .
H33 H 0.879065 0.865303 0.759002 0.044 Uiso 1 1 calc R . . . .
C32 C 1.0291(2) 0.7525(2) 0.75477(9) 0.0368(5) Uani 1 1 d . . . . .
H32 H 1.097760 0.791436 0.773348 0.044 Uiso 1 1 calc R . . . .
C31 C 1.0577(2) 0.6519(2) 0.73574(8) 0.0348(5) Uani 1 1 d . . . . .
H31 H 1.147536 0.622565 0.740567 0.042 Uiso 1 1 calc R . . . .
C30 C 0.9579(2) 0.59328(18) 0.70981(8) 0.0295(4) Uani 1 1 d . . . . .
H30 H 0.979504 0.523823 0.697504 0.035 Uiso 1 1 calc R . . . .

loop_
_atom_site_aniso_label
_atom_site_aniso_U_11
_atom_site_aniso_U_22
_atom_site_aniso_U_33
_atom_site_aniso_U_23
_atom_site_aniso_U_13
_atom_site_aniso_U_12
Si1 0.0242(2) 0.0223(2) 0.0200(2) 0.0009(2) -0.0006(2) 0.0019(2)
O1 0.0282(7) 0.0237(7) 0.0261(7) 0.0027(5) -0.0056(6) -0.0011(6)
O2 0.0447(10) 0.0853(14) 0.0349(9) -0.0062(9) 0.0085(8) -0.0314(10)
O3 0.0259(7) 0.0451(9) 0.0343(8) -0.0088(7) -0.0024(6) -0.0025(6)
O4 0.0412(9) 0.0337(8) 0.0289(8) -0.0066(6) -0.0013(7) 0.0002(7)
O5 0.0605(11) 0.0522(10) 0.0379(9) -0.0067(8) 0.0218(9) -0.0155(9)
O6 0.0303(8) 0.0319(8) 0.0572(11) -0.0048(7) -0.0012(7) 0.0118(7)
C1 0.0249(9) 0.0246(9) 0.0240(10) 0.0015(7) 0.0005(8) -0.0017(8)
C2 0.0312(11) 0.0330(11) 0.0255(11) 0.0008(9) 0.0007(8) 0.0027(9)
C3 0.0379(12) 0.0360(11) 0.0285(11) -0.0046(9) 0.0081(10) 0.0002(9)
C4 0.0425(12) 0.0427(12) 0.0212(10) -0.0018(9) 0.0017(9) -0.0088(10)
C5 0.0385(12) 0.0471(13) 0.0259(11) 0.0030(10) -0.0072(9) -0.0026(10)
C6 0.0292(10) 0.0344(11) 0.0277(10) 0.0013(9) -0.0027(8) 0.0015(9)
C7 0.0277(10) 0.0272(9) 0.0240(10) -0.0037(8) -0.0012(8) -0.0010(8)
C8 0.0395(12) 0.0309(11) 0.0265(11) -0.0057(9) 0.0043(9) -0.0026(9)
C9 0.0437(13) 0.0481(14) 0.0341(12) -0.0148(11) 0.0117(11) -0.0046(11)
C10 0.0325(12) 0.0638(17) 0.0444(14) -0.0232(13) 0.0015(11) 0.0102(12)
C11 0.0518(15) 0.0536(15) 0.0442(14) -0.0100(12) -0.0089(12) 0.0263(13)
C12 0.0451(13) 0.0392(12) 0.0304(11) 0.0000(10) -0.0001(10) 0.0128(10)
C13 0.0304(10) 0.0278(10) 0.0291(11) -0.0024(8) -0.0009(8) -0.0027(9)
C16 0.0285(11) 0.0520(15) 0.0631(17) -0.0128(13) -0.0031(11) -0.0033(10)
C14 0.0515(14) 0.0396(13) 0.0330(12) -0.0075(10) -0.0054(11) -0.0124(12)
C15 0.0536(15) 0.0384(13) 0.0446(14) 0.0079(11) 0.0018(12) -0.0143(12)
C17 0.0253(10) 0.0238(9) 0.0209(10) -0.0001(8) 0.0004(7) -0.0010(8)
C18 0.0324(10) 0.0260(9) 0.0217(9) 0.0028(9) -0.0036(8) -0.0018(8)
C19 0.0231(9) 0.0244(9) 0.0238(10) 0.0024(8) -0.0017(8) 0.0003(8)
C20 0.0219(9) 0.0246(9) 0.0205(9) 0.0006(8) 0.0008(7) -0.0006(8)
C21 0.0243(9) 0.0237(9) 0.0185(9) 0.0046(7) 0.0013(7) 0.0027(8)
N1 0.0262(8) 0.0247(9) 0.0277(9) 0.0021(7) 0.0010(7) 0.0027(7)
C22 0.0295(11) 0.0247(9) 0.0240(10) 0.0011(8) 0.0017(8) 0.0000(8)
C24 0.0443(13) 0.0280(10) 0.0328(12) 0.0057(9) 0.0011(10) -0.0033(10)
C23 0.0282(10) 0.0344(10) 0.0219(10) -0.0008(8) 0.0031(8) 0.0007(9)
C25 0.0293(11) 0.0292(11) 0.0290(11) -0.0033(9) -0.0002(8) -0.0011(9)
C26 0.0293(11) 0.0483(14) 0.0523(15) -0.0105(12) -0.0039(10) -0.0078(10)
C27 0.0366(11) 0.0233(10) 0.0306(11) -0.0004(9) 0.0035(9) 0.0037(9)
C28 0.0664(18) 0.0477(14) 0.0308(13) -0.0087(11) -0.0097(12) 0.0062(13)
C29 0.0254(9) 0.0301(10) 0.0166(9) 0.0066(7) 0.0008(7) -0.0006(8)
C34 0.0291(11) 0.0316(11) 0.0269(11) 0.0019(8) -0.0046(9) -0.0003(9)
C33 0.0443(13) 0.0331(11) 0.0314(12) 0.0007(9) -0.0075(10) -0.0047(10)
C32 0.0339(12) 0.0492(13) 0.0272(11) 0.0044(10) -0.0072(9) -0.0123(10)
C31 0.0237(10) 0.0555(14) 0.0252(11) 0.0049(10) -0.0013(8) -0.0019(10)
C30 0.0279(10) 0.0392(12) 0.0215(10) 0.0044(9) 0.0016(8) 0.0028(9)

loop_
_atom_type_symbol
_atom_type_description
_atom_type_scat_dispersion_real
_atom_type_scat_dispersion_imag
_atom_type_scat_source
C C 0.0181 0.0091 'International Tables Vol C Tables 4.2.6.8 and 6.1.1.4'
H H 0.0000 0.0000 'International Tables Vol C Tables 4.2.6.8 and 6.1.1.4'
N N 0.0311 0.0180 'International Tables Vol C Tables 4.2.6.8 and 6.1.1.4'
O O 0.0492 0.0322 'International Tables Vol C Tables 4.2.6.8 and 6.1.1.4'
Si Si 0.2541 0.3302 'International Tables Vol C Tables 4.2.6.8 and 6.1.1.4'

loop_
_geom_angle_atom_site_label_1
_geom_angle_atom_site_label_2
_geom_angle_atom_site_label_3
_geom_angle
_geom_angle_site_symmetry_1
_geom_angle_site_symmetry_3
_geom_angle_publ_flag
O1 Si1 C1 108.67(8) . . ?
O1 Si1 C7 108.62(8) . . ?
O1 Si1 C13 106.01(8) . . ?
C1 Si1 C13 110.83(9) . . ?
C7 Si1 C1 113.73(9) . . ?
C7 Si1 C13 108.69(9) . . ?
C19 O1 Si1 126.15(12) . . ?
C25 O3 C26 115.25(18) . . ?
C27 O4 C28 114.80(19) . . ?
C2 C1 Si1 117.79(15) . . ?
C6 C1 Si1 125.17(16) . . ?
C6 C1 C2 117.00(19) . . ?
C3 C2 C1 121.5(2) . . ?
C4 C3 C2 120.2(2) . . ?
C3 C4 C5 119.3(2) . . ?
C4 C5 C6 120.3(2) . . ?
C5 C6 C1 121.6(2) . . ?
C8 C7 Si1 120.22(16) . . ?
C12 C7 Si1 123.40(17) . . ?
C12 C7 C8 116.2(2) . . ?
C9 C8 C7 122.3(2) . . ?
C10 C9 C8 119.9(2) . . ?
C9 C10 C11 119.4(2) . . ?
C10 C11 C12 120.6(2) . . ?
C11 C12 C7 121.5(2) . . ?
C16 C13 Si1 110.94(15) . . ?
C16 C13 C14 108.6(2) . . ?
C16 C13 C15 109.7(2) . . ?
C14 C13 Si1 110.01(15) . . ?
C15 C13 Si1 109.36(16) . . ?
C15 C13 C14 108.15(19) . . ?
C18 C17 C20 88.40(14) . . ?
C22 C17 C18 116.51(16) . . ?
C22 C17 C20 106.17(16) . . ?
C25 C17 C18 115.23(17) . . ?
C25 C17 C20 117.53(16) . . ?
C25 C17 C22 111.10(16) . . ?
C19 C18 C17 88.07(14) . . ?
O1 C19 C18 120.22(17) . . ?
O1 C19 C20 117.75(16) . . ?
C18 C19 C20 90.49(14) . . ?
C19 C20 C17 86.19(13) . . ?
C21 C20 C17 101.31(15) . . ?
C21 C20 C19 115.54(15) . . ?
C21 C20 C23 112.23(16) . . ?
C23 C20 C17 120.89(16) . . ?
C23 C20 C19 117.54(16) . . ?
N1 C21 C20 110.81(17) . . ?
N1 C21 C29 123.34(18) . . ?
C29 C21 C20 125.53(17) . . ?
O6 N1 C21 128.49(17) . . ?
O6 N1 C22 115.83(15) . . ?
C21 N1 C22 115.53(16) . . ?
N1 C22 C17 101.44(15) . . ?
N1 C22 C24 107.87(16) . . ?
N1 C22 C27 108.60(16) . . ?
C24 C22 C17 115.75(17) . . ?
C24 C22 C27 112.51(17) . . ?
C27 C22 C17 109.88(16) . . ?
O2 C25 O3 123.5(2) . . ?
O2 C25 C17 125.0(2) . . ?
O3 C25 C17 111.38(18) . . ?
O4 C27 C22 109.71(17) . . ?
O5 C27 O4 124.3(2) . . ?
O5 C27 C22 125.9(2) . . ?
C34 C29 C21 119.92(18) . . ?
C34 C29 C30 117.3(2) . . ?
C30 C29 C21 122.74(19) . . ?
C33 C34 C29 121.3(2) . . ?
C32 C33 C34 120.4(2) . . ?
C31 C32 C33 119.1(2) . . ?
C32 C31 C30 121.1(2) . . ?
C31 C30 C29 120.7(2) . . ?

loop_
_geom_bond_atom_site_label_1
_geom_bond_atom_site_label_2
_geom_bond_distance
_geom_bond_site_symmetry_2
_geom_bond_publ_flag
Si1 O1 1.6552(14) . ?
Si1 C1 1.871(2) . ?
Si1 C7 1.871(2) . ?
Si1 C13 1.890(2) . ?
O1 C19 1.407(2) . ?
O2 C25 1.201(3) . ?
O3 C25 1.326(3) . ?
O3 C26 1.450(3) . ?
O4 C27 1.336(3) . ?
O4 C28 1.444(3) . ?
O5 C27 1.191(3) . ?
O6 N1 1.292(2) . ?
C1 C2 1.405(3) . ?
C1 C6 1.393(3) . ?
C2 C3 1.384(3) . ?
C3 C4 1.383(3) . ?
C4 C5 1.384(3) . ?
C5 C6 1.387(3) . ?
C7 C8 1.404(3) . ?
C7 C12 1.396(3) . ?
C8 C9 1.386(3) . ?
C9 C10 1.369(4) . ?
C10 C11 1.383(4) . ?
C11 C12 1.384(3) . ?
C13 C16 1.527(3) . ?
C13 C14 1.535(3) . ?
C13 C15 1.529(3) . ?
C17 C18 1.559(3) . ?
C17 C20 1.583(3) . ?
C17 C22 1.547(3) . ?
C17 C25 1.513(3) . ?
C18 C19 1.527(3) . ?
C19 C20 1.557(3) . ?
C20 C21 1.523(3) . ?
C20 C23 1.526(3) . ?
C21 N1 1.317(3) . ?
C21 C29 1.468(3) . ?
N1 C22 1.490(3) . ?
C22 C24 1.525(3) . ?
C22 C27 1.533(3) . ?
C29 C34 1.401(3) . ?
C29 C30 1.406(3) . ?
C34 C33 1.384(3) . ?
C33 C32 1.382(4) . ?
C32 C31 1.381(4) . ?
C31 C30 1.382(3) . ?
